data_4104182
loop_
_publ_author_name
'Eamonn Conrad'
'Neil R. Burford'
'Robert McDonald'
'Michael J. Ferguson'

_publ_contact_author_address
; Department of Chemistry
  University of Alberta
  Edmonton, Alberta T6G 2G2
  Canada
;
_publ_contact_author_email neil.burford@dal.ca
_publ_contact_author_fax 1(902)4941310
_publ_contact_author_name 'Dr Neil R. Burford'
_publ_contact_author_phone 1(902)4943190
_publ_section_title
;
 Coordination of Arsine Ligands as a General Synthetic Approach to Rare
 Examples of Arsenic-Antimony and Arsenic-Bismuth Bonds
;
_journal_name_full 'Journal of the American Chemical Society'
_journal_page_first 5066
_journal_page_last 5067
_journal_paper_doi 10.1021/ja900968j
_journal_volume 131
_journal_year 2009
_chemical_formula_moiety 'C24 H20 As Cl Sb, Al Cl4'
_chemical_formula_sum 'C24 H20 Al As Cl5 Sb'
_chemical_formula_weight 709.30
_chemical_name_systematic
;

 ?

;
_space_group_IT_number 15
_symmetry_cell_setting monoclinic
_symmetry_space_group_name_Hall '-C 2yc'
_symmetry_space_group_name_H-M 'C 1 2/c 1'
_atom_sites_solution_hydrogens geom
_atom_sites_solution_primary direct
_atom_sites_solution_secondary difmap
_audit_creation_method 'manual editing of SHELXL template'
_cell_angle_alpha 90.00
_cell_angle_beta 99.7641(9)
_cell_angle_gamma 90.00
_cell_formula_units_Z 8
_cell_length_a 31.0351(19)
_cell_length_b 11.9521(7)
_cell_length_c 15.0928(9)
_cell_measurement_reflns_used 6726
_cell_measurement_temperature 193(2)
_cell_measurement_theta_max 27.35
_cell_measurement_theta_min 2.22
_cell_volume 5517.3(6)
_computing_cell_refinement 'Bruker SAINT (Bruker, 1997)'
_computing_data_collection 'Bruker SMART (Bruker, 1997)'
_computing_data_reduction 'Bruker SAINT (Bruker, 1997)'
_computing_molecular_graphics 'Bruker SHELXTL (Bruker, 1997)'
_computing_publication_material 'Bruker SHELXTL (Bruker, 1997)'
_computing_structure_refinement 'SHELXL-97 (Sheldrick, 1997)'
_computing_structure_solution 'DIRDIF-96 (Beurskens et al., 1996)'
_diffrn_ambient_temperature 193(2)
_diffrn_detector_area_resol_mean 8.192
_diffrn_measured_fraction_theta_full 0.996
_diffrn_measured_fraction_theta_max 0.996
_diffrn_measurement_device_type 'Bruker PLATFORM diffractometer/SMART 1000 CCD area detector'
_diffrn_measurement_method '\w scans'
_diffrn_radiation_monochromator graphite
_diffrn_radiation_source 'fine-focus sealed tube'
_diffrn_radiation_type MoK\a
_diffrn_radiation_wavelength 0.71073
_diffrn_reflns_av_R_equivalents 0.0238
_diffrn_reflns_av_sigmaI/netI 0.0196
_diffrn_reflns_limit_h_max 40
_diffrn_reflns_limit_h_min -40
_diffrn_reflns_limit_k_max 15
_diffrn_reflns_limit_k_min -15
_diffrn_reflns_limit_l_max 19
_diffrn_reflns_limit_l_min -19
_diffrn_reflns_number 23728
_diffrn_reflns_theta_full 27.49
_diffrn_reflns_theta_max 27.49
_diffrn_reflns_theta_min 1.83
_diffrn_standards_decay_% 0
_diffrn_standards_interval_time 0
_diffrn_standards_number 0
_exptl_absorpt_coefficient_mu 2.718
_exptl_absorpt_correction_T_max 0.5862
_exptl_absorpt_correction_T_min 0.4329
_exptl_absorpt_correction_type multi-scan
_exptl_absorpt_process_details 'SADABS (Sheldrick, 1996)'
_exptl_crystal_colour yellow
_exptl_crystal_density_diffrn 1.708
_exptl_crystal_density_method 'not measured'
_exptl_crystal_description prism
_exptl_crystal_F_000 2768
_exptl_crystal_size_max 0.37
_exptl_crystal_size_mid 0.35
_exptl_crystal_size_min 0.22
_refine_diff_density_max 0.810
_refine_diff_density_min -0.324
_refine_diff_density_rms 0.104
_refine_ls_extinction_method none
_refine_ls_goodness_of_fit_ref 1.114
_refine_ls_hydrogen_treatment constr
_refine_ls_matrix_type full
_refine_ls_number_parameters 289
_refine_ls_number_reflns 6308
_refine_ls_number_restraints 0
_refine_ls_restrained_S_all 1.114
_refine_ls_R_factor_all 0.0394
_refine_ls_R_factor_gt 0.0286
_refine_ls_shift/su_max 0.001
_refine_ls_shift/su_mean 0.000
_refine_ls_structure_factor_coef Fsqd
_refine_ls_weighting_details 'calc w=1/[\s^2^(Fo^2^)+(0.0458P)^2^+2.5531P] where P=(Fo^2^+2Fc^2^)/3'
_refine_ls_weighting_scheme calc
_refine_ls_wR_factor_gt 0.0701
_refine_ls_wR_factor_ref 0.0813
_reflns_number_gt 5227
_reflns_number_total 6308
_reflns_threshold_expression I>2\s(I)
_cod_data_source_file ja900968j_si_002_3.cif
_cod_data_source_block 2b
_cod_original_sg_symbol_H-M 'C 2/c'
_cod_database_code 4104182

loop_
_symmetry_equiv_pos_as_xyz
'x, y, z'
'-x, y, -z+1/2'
'x+1/2, y+1/2, z'
'-x+1/2, y+1/2, -z+1/2'
'-x, -y, -z'
'x, -y, z-1/2'
'-x+1/2, -y+1/2, -z'
'x+1/2, -y+1/2, z-1/2'

loop_
_atom_site_label
_atom_site_type_symbol
_atom_site_fract_x
_atom_site_fract_y
_atom_site_fract_z
_atom_site_U_iso_or_equiv
_atom_site_adp_type
_atom_site_occupancy
_atom_site_symmetry_multiplicity
_atom_site_calc_flag
_atom_site_refinement_flags
Sb Sb 0.097223(6) 0.200681(16) 0.411482(13) 0.04216(7) Uani 1 1 d .
As As 0.113826(8) 0.14141(2) 0.248018(18) 0.03639(8) Uani 1 1 d .
Cl1 Cl 0.05004(3) 0.04649(7) 0.41713(6) 0.0623(2) Uani 1 1 d .
C11 C 0.15538(9) 0.1162(2) 0.47212(18) 0.0397(6) Uani 1 1 d .
C12 C 0.16005(10) 0.0006(2) 0.46856(19) 0.0457(7) Uani 1 1 d .
H12 H 0.1366 -0.0439 0.4388 0.055 Uiso 1 1 calc R
C13 C 0.19876(11) -0.0499(3) 0.5083(2) 0.0544(8) Uani 1 1 d .
H13 H 0.2019 -0.1288 0.5054 0.065 Uiso 1 1 calc R
C14 C 0.23291(11) 0.0151(3) 0.5524(2) 0.0552(8) Uani 1 1 d .
H14 H 0.2594 -0.0194 0.5801 0.066 Uiso 1 1 calc R
C15 C 0.22830(10) 0.1298(3) 0.5561(2) 0.0521(7) Uani 1 1 d .
H15 H 0.2517 0.1741 0.5860 0.063 Uiso 1 1 calc R
C16 C 0.18987(10) 0.1808(2) 0.51643(19) 0.0449(6) Uani 1 1 d .
H16 H 0.1869 0.2598 0.5194 0.054 Uiso 1 1 calc R
C21 C 0.10221(9) -0.0139(2) 0.21759(18) 0.0400(6) Uani 1 1 d .
C22 C 0.05891(10) -0.0493(3) 0.2071(3) 0.0662(10) Uani 1 1 d .
H22 H 0.0365 0.0019 0.2155 0.079 Uiso 1 1 calc R
C23 C 0.04860(12) -0.1593(4) 0.1845(3) 0.0778(12) Uani 1 1 d .
H23 H 0.0191 -0.1835 0.1781 0.093 Uiso 1 1 calc R
C24 C 0.08028(12) -0.2337(3) 0.1712(2) 0.0571(8) Uani 1 1 d .
H24 H 0.0729 -0.3091 0.1556 0.069 Uiso 1 1 calc R
C25 C 0.12308(12) -0.1985(3) 0.1806(2) 0.0532(8) Uani 1 1 d .
H25 H 0.1452 -0.2498 0.1710 0.064 Uiso 1 1 calc R
C26 C 0.13402(10) -0.0887(3) 0.2039(2) 0.0463(6) Uani 1 1 d .
H26 H 0.1636 -0.0651 0.2104 0.056 Uiso 1 1 calc R
C31 C 0.17306(9) 0.1749(3) 0.2332(2) 0.0437(6) Uani 1 1 d .
C32 C 0.20800(9) 0.1185(3) 0.2832(2) 0.0523(7) Uani 1 1 d .
H32 H 0.2031 0.0626 0.3251 0.063 Uiso 1 1 calc R
C33 C 0.25040(11) 0.1447(4) 0.2715(3) 0.0678(11) Uani 1 1 d .
H33 H 0.2746 0.1052 0.3040 0.081 Uiso 1 1 calc R
C34 C 0.25702(12) 0.2288(4) 0.2118(3) 0.0765(13) Uani 1 1 d .
H34 H 0.2859 0.2474 0.2042 0.092 Uiso 1 1 calc R
C35 C 0.22248(13) 0.2852(4) 0.1640(3) 0.0702(11) Uani 1 1 d .
H35 H 0.2276 0.3426 0.1235 0.084 Uiso 1 1 calc R
C36 C 0.18004(11) 0.2597(3) 0.1736(2) 0.0533(7) Uani 1 1 d .
H36 H 0.1561 0.2993 0.1404 0.064 Uiso 1 1 calc R
C41 C 0.07464(9) 0.2220(2) 0.1578(2) 0.0447(6) Uani 1 1 d .
C42 C 0.05034(11) 0.3105(3) 0.1799(3) 0.0578(8) Uani 1 1 d .
H42 H 0.0533 0.3351 0.2405 0.069 Uiso 1 1 calc R
C43 C 0.02151(12) 0.3635(3) 0.1133(3) 0.0737(11) Uani 1 1 d .
H43 H 0.0044 0.4243 0.1284 0.088 Uiso 1 1 calc R
C44 C 0.01731(12) 0.3295(3) 0.0264(3) 0.0727(11) Uani 1 1 d .
H44 H -0.0031 0.3656 -0.0186 0.087 Uiso 1 1 calc R
C45 C 0.04233(15) 0.2436(4) 0.0032(3) 0.0797(12) Uani 1 1 d .
H45 H 0.0399 0.2215 -0.0579 0.096 Uiso 1 1 calc R
C46 C 0.07116(13) 0.1891(3) 0.0690(2) 0.0679(10) Uani 1 1 d .
H46 H 0.0885 0.1292 0.0532 0.082 Uiso 1 1 calc R
Cl2 Cl 0.15410(3) 0.40597(7) 0.34970(6) 0.0616(2) Uani 1 1 d .
Cl3 Cl 0.05883(3) 0.55940(8) 0.33195(7) 0.0699(2) Uani 1 1 d .
Cl4 Cl 0.11648(4) 0.47297(8) 0.54404(6) 0.0763(3) Uani 1 1 d .
Cl5 Cl 0.15785(4) 0.68386(7) 0.42342(7) 0.0710(3) Uani 1 1 d .
Al Al 0.12098(3) 0.53434(7) 0.41361(7) 0.0493(2) Uani 1 1 d .

loop_
_atom_site_aniso_label
_atom_site_aniso_U_11
_atom_site_aniso_U_22
_atom_site_aniso_U_33
_atom_site_aniso_U_23
_atom_site_aniso_U_13
_atom_site_aniso_U_12
Sb 0.03983(11) 0.03883(11) 0.04937(12) -0.00899(8) 0.01204(8) -0.00476(7)
As 0.03130(14) 0.03742(15) 0.04006(15) -0.00627(11) 0.00491(10) 0.00266(10)
Cl1 0.0456(4) 0.0592(5) 0.0831(6) -0.0017(4) 0.0138(4) -0.0178(4)
C11 0.0431(14) 0.0408(14) 0.0358(13) -0.0029(11) 0.0088(11) -0.0084(11)
C12 0.0493(16) 0.0399(15) 0.0467(16) -0.0023(12) 0.0044(12) -0.0140(13)
C13 0.0601(19) 0.0368(16) 0.065(2) 0.0065(14) 0.0062(15) -0.0079(14)
C14 0.0493(17) 0.0532(19) 0.0599(19) 0.0115(15) 0.0001(14) -0.0088(14)
C15 0.0502(17) 0.0535(18) 0.0495(17) -0.0011(14) -0.0008(13) -0.0182(14)
C16 0.0516(17) 0.0383(15) 0.0451(16) -0.0046(12) 0.0092(12) -0.0104(12)
C21 0.0368(13) 0.0415(15) 0.0404(14) -0.0078(11) 0.0027(11) 0.0022(11)
C22 0.0379(16) 0.067(2) 0.091(3) -0.036(2) 0.0034(16) 0.0025(15)
C23 0.0479(19) 0.080(3) 0.104(3) -0.044(2) 0.0082(19) -0.0201(19)
C24 0.069(2) 0.0464(17) 0.0566(19) -0.0116(14) 0.0112(16) -0.0115(16)
C25 0.0609(19) 0.0397(16) 0.0586(19) -0.0010(13) 0.0092(15) 0.0096(14)
C26 0.0404(15) 0.0435(16) 0.0544(17) -0.0020(13) 0.0061(12) 0.0048(12)
C31 0.0379(14) 0.0485(16) 0.0459(16) -0.0131(12) 0.0107(11) -0.0032(12)
C32 0.0386(15) 0.067(2) 0.0511(17) -0.0148(15) 0.0074(12) -0.0004(14)
C33 0.0370(16) 0.097(3) 0.069(2) -0.031(2) 0.0077(15) -0.0021(17)
C34 0.047(2) 0.114(3) 0.073(2) -0.041(2) 0.0242(18) -0.033(2)
C35 0.073(3) 0.086(3) 0.057(2) -0.0219(19) 0.0281(19) -0.032(2)
C36 0.0569(18) 0.0569(19) 0.0484(17) -0.0109(14) 0.0153(14) -0.0105(15)
C41 0.0386(14) 0.0455(16) 0.0487(16) 0.0006(12) 0.0039(12) 0.0038(12)
C42 0.0580(19) 0.0509(19) 0.067(2) 0.0058(15) 0.0184(16) 0.0139(15)
C43 0.059(2) 0.062(2) 0.104(3) 0.024(2) 0.025(2) 0.0203(18)
C44 0.051(2) 0.070(2) 0.089(3) 0.029(2) -0.0095(19) -0.0019(18)
C45 0.092(3) 0.072(3) 0.063(2) 0.005(2) -0.021(2) 0.009(2)
C46 0.079(3) 0.063(2) 0.056(2) -0.0071(16) -0.0060(18) 0.0191(19)
Cl2 0.0571(5) 0.0550(5) 0.0762(6) -0.0237(4) 0.0210(4) -0.0082(4)
Cl3 0.0614(5) 0.0618(5) 0.0878(7) -0.0015(5) 0.0162(5) -0.0070(4)
Cl4 0.1201(9) 0.0506(5) 0.0665(6) 0.0058(4) 0.0396(6) -0.0050(5)
Cl5 0.0899(7) 0.0511(5) 0.0776(6) -0.0127(4) 0.0298(5) -0.0350(5)
Al 0.0586(5) 0.0341(4) 0.0603(6) -0.0057(4) 0.0242(4) -0.0115(4)

loop_
_atom_type_symbol
_atom_type_description
_atom_type_scat_dispersion_real
_atom_type_scat_dispersion_imag
_atom_type_scat_source
C C 0.0033 0.0016 'International Tables Vol C Tables 4.2.6.8 and 6.1.1.4'
H H 0.0000 0.0000 'International Tables Vol C Tables 4.2.6.8 and 6.1.1.4'
Al Al 0.0645 0.0514 'International Tables Vol C Tables 4.2.6.8 and 6.1.1.4'
Cl Cl 0.1484 0.1585 'International Tables Vol C Tables 4.2.6.8 and 6.1.1.4'
As As 0.0499 2.0058 'International Tables Vol C Tables 4.2.6.8 and 6.1.1.4'
Sb Sb -0.5866 1.5461 'International Tables Vol C Tables 4.2.6.8 and 6.1.1.4'

loop_
_geom_angle_atom_site_label_1
_geom_angle_atom_site_label_2
_geom_angle_atom_site_label_3
_geom_angle
C11 Sb Cl1 95.71(7)
C11 Sb As 89.38(7)
Cl1 Sb As 92.51(2)
C41 As C31 108.31(13)
C41 As C21 104.07(12)
C31 As C21 108.34(12)
C41 As Sb 108.64(9)
C31 As Sb 112.62(8)
C21 As Sb 114.37(8)
C12 C11 C16 119.5(3)
C12 C11 Sb 122.6(2)
C16 C11 Sb 117.9(2)
C13 C12 C11 120.3(3)
C12 C13 C14 119.9(3)
C15 C14 C13 119.9(3)
C14 C15 C16 120.6(3)
C15 C16 C11 119.9(3)
C26 C21 C22 119.4(3)
C26 C21 As 123.5(2)
C22 C21 As 117.2(2)
C23 C22 C21 119.7(3)
C24 C23 C22 120.9(3)
C23 C24 C25 119.5(3)
C24 C25 C26 120.4(3)
C21 C26 C25 120.2(3)
C32 C31 C36 120.7(3)
C32 C31 As 120.5(2)
C36 C31 As 118.7(2)
C31 C32 C33 119.4(4)
C34 C33 C32 119.5(4)
C35 C34 C33 120.8(3)
C34 C35 C36 120.8(4)
C35 C36 C31 118.8(3)
C42 C41 C46 119.9(3)
C42 C41 As 121.4(2)
C46 C41 As 118.6(2)
C41 C42 C43 119.4(4)
C44 C43 C42 120.7(4)
C43 C44 C45 120.4(3)
C44 C45 C46 119.8(4)
C45 C46 C41 119.8(4)
Cl5 Al Cl3 110.40(6)
Cl5 Al Cl4 110.27(6)
Cl3 Al Cl4 112.92(6)
Cl5 Al Cl2 109.77(5)
Cl3 Al Cl2 107.12(5)
Cl4 Al Cl2 106.19(6)

loop_
_geom_bond_atom_site_label_1
_geom_bond_atom_site_label_2
_geom_bond_distance
Sb C11 2.134(3)
Sb Cl1 2.3643(8)
Sb As 2.6991(3)
As C41 1.923(3)
As C31 1.931(3)
As C21 1.931(3)
C11 C12 1.391(4)
C11 C16 1.395(4)
C12 C13 1.387(4)
C13 C14 1.389(4)
C14 C15 1.381(4)
C15 C16 1.382(4)
C21 C26 1.373(4)
C21 C22 1.392(4)
C22 C23 1.382(5)
C23 C24 1.365(5)
C24 C25 1.377(5)
C25 C26 1.386(4)
C31 C32 1.386(4)
C31 C36 1.396(5)
C32 C33 1.393(5)
C33 C34 1.388(6)
C34 C35 1.364(6)
C35 C36 1.383(5)
C41 C42 1.373(4)
C41 C46 1.384(5)
C42 C43 1.381(5)
C43 C44 1.359(6)
C44 C45 1.368(6)
C45 C46 1.381(5)
Cl2 Al 2.1628(12)
Cl3 Al 2.1267(14)
Cl4 Al 2.1274(13)
Cl5 Al 2.1137(11)

loop_
_geom_torsion_atom_site_label_1
_geom_torsion_atom_site_label_2
_geom_torsion_atom_site_label_3
_geom_torsion_atom_site_label_4
_geom_torsion
C11 Sb As C41 -169.41(12)
Cl1 Sb As C41 94.90(10)
C11 Sb As C31 -49.43(12)
Cl1 Sb As C31 -145.12(10)
C11 Sb As C21 74.84(11)
Cl1 Sb As C21 -20.85(9)
Cl1 Sb C11 C12 25.3(2)
As Sb C11 C12 -67.1(2)
Cl1 Sb C11 C16 -155.0(2)
As Sb C11 C16 112.5(2)
C16 C11 C12 C13 -0.3(4)
Sb C11 C12 C13 179.3(2)
C11 C12 C13 C14 0.5(5)
C12 C13 C14 C15 -0.4(5)
C13 C14 C15 C16 0.3(5)
C14 C15 C16 C11 -0.2(5)
C12 C11 C16 C15 0.2(4)
Sb C11 C16 C15 -179.5(2)
C41 As C21 C26 125.5(3)
C31 As C21 C26 10.4(3)
Sb As C21 C26 -116.1(2)
C41 As C21 C22 -52.8(3)
C31 As C21 C22 -167.9(3)
Sb As C21 C22 65.5(3)
C26 C21 C22 C23 1.0(6)
As C21 C22 C23 179.4(3)
C21 C22 C23 C24 -0.7(7)
C22 C23 C24 C25 0.1(6)
C23 C24 C25 C26 0.4(5)
C22 C21 C26 C25 -0.5(5)
As C21 C26 C25 -178.8(2)
C24 C25 C26 C21 -0.2(5)
C41 As C31 C32 -173.0(2)
C21 As C31 C32 -60.7(3)
Sb As C31 C32 66.8(2)
C41 As C31 C36 9.4(3)
C21 As C31 C36 121.7(2)
Sb As C31 C36 -110.8(2)
C36 C31 C32 C33 -2.1(4)
As C31 C32 C33 -179.7(2)
C31 C32 C33 C34 1.8(5)
C32 C33 C34 C35 -0.7(5)
C33 C34 C35 C36 -0.1(6)
C34 C35 C36 C31 -0.2(5)
C32 C31 C36 C35 1.3(5)
As C31 C36 C35 178.9(2)
C31 As C41 C42 -110.0(3)
C21 As C41 C42 134.8(3)
Sb As C41 C42 12.6(3)
C31 As C41 C46 70.0(3)
C21 As C41 C46 -45.1(3)
Sb As C41 C46 -167.3(3)
C46 C41 C42 C43 2.1(5)
As C41 C42 C43 -177.8(3)
C41 C42 C43 C44 -0.6(6)
C42 C43 C44 C45 -1.4(6)
C43 C44 C45 C46 1.8(7)
C44 C45 C46 C41 -0.2(7)
C42 C41 C46 C45 -1.8(6)
As C41 C46 C45 178.2(3)
